data_7233105
loop_
_publ_author_name
'Vu\<sak, Darko'
'Smre\<cki, Neven'
'Prugove\<cki, Biserka'
'\/Dilovi\'c, Ivica'
'Kirasi\'c, Inka'
'\<Zili\'c, Dijana'
'Muratovi\'c, Senada'
'Matkovi\'c-\<Calogovi\'c, Dubravka'

_publ_section_title
;
 Cobalt, nickel and copper complexes with glycinamide: structural insights
 and magnetic properties
;
_journal_issue 38
_journal_name_full 'RSC Advances'
_journal_page_first 21637
_journal_paper_doi 10.1039/C9RA03693H
_journal_volume 9
_journal_year 2019
_chemical_formula_moiety 'C2 H7 N2 O, I'
_chemical_formula_sum 'C2 H7 I N2 O'
_chemical_formula_weight 202.00
_chemical_name_common 'glycinamide hydroiodide'
_chemical_name_systematic '2-aminoacetamide hydroiodide'
_space_group_crystal_system orthorhombic
_space_group_IT_number 57
_space_group_name_Hall '-P 2c 2b'
_space_group_name_H-M_alt 'P b c m'
_symmetry_space_group_name_Hall '-P 2c 2b'
_symmetry_space_group_name_H-M 'P b c m'
_atom_sites_solution_hydrogens mixed
_audit_creation_method SHELXL-2014/7
_audit_update_record
;
2019-05-10 deposited with the CCDC.    2019-06-17 downloaded from the CCDC.
;
_cell_angle_alpha 90
_cell_angle_beta 90
_cell_angle_gamma 90
_cell_formula_units_Z 4
_cell_length_a 4.68800(10)
_cell_length_b 18.6082(4)
_cell_length_c 6.7363(2)
_cell_measurement_reflns_used 2585
_cell_measurement_temperature 295(2)
_cell_measurement_theta_max 31.0030
_cell_measurement_theta_min 4.4960
_cell_volume 587.64(2)
_computing_cell_refinement 'CrysAlis RED (Oxford Diffraction,2018)'
_computing_data_collection 'CrysAlis CCD (Oxford Diffraction,2010)'
_computing_data_reduction 'CrysAlis RED (Oxford Diffraction,2018)'
_computing_molecular_graphics 'MERCURY (C.F. Macrae et al , 2008)'
_computing_publication_material 'SHELXL-2014/7 (Sheldrick, 2014)'
_computing_structure_refinement 'SHELXL-2014/7 (Sheldrick, 2014)'
_computing_structure_solution 'SHELXS-97 (Sheldrick, 1990)'
_diffrn_ambient_temperature 295(2)
_diffrn_detector_area_resol_mean 16.3426
_diffrn_measured_fraction_theta_full 0.997
_diffrn_measured_fraction_theta_max 0.998
_diffrn_measurement_device_type 'Xcalibur, Sapphire3'
_diffrn_measurement_method '\w scans'
_diffrn_radiation_type MoK\a
_diffrn_radiation_wavelength 0.71073
_diffrn_reflns_av_R_equivalents 0.0225
_diffrn_reflns_av_unetI/netI 0.0168
_diffrn_reflns_Laue_measured_fraction_full 0.997
_diffrn_reflns_Laue_measured_fraction_max 0.998
_diffrn_reflns_limit_h_max 6
_diffrn_reflns_limit_h_min -6
_diffrn_reflns_limit_k_max 26
_diffrn_reflns_limit_k_min -26
_diffrn_reflns_limit_l_max 9
_diffrn_reflns_limit_l_min -9
_diffrn_reflns_number 4855
_diffrn_reflns_point_group_measured_fraction_full 0.997
_diffrn_reflns_point_group_measured_fraction_max 0.998
_diffrn_reflns_theta_full 25.242
_diffrn_reflns_theta_max 29.991
_diffrn_reflns_theta_min 4.347
_diffrn_source 'fine-focus sealed X-ray tube'
_exptl_absorpt_coefficient_mu 5.329
_exptl_absorpt_correction_T_max 1.00000
_exptl_absorpt_correction_T_min 0.77827
_exptl_absorpt_correction_type multi-scan
_exptl_absorpt_process_details
;
CrysAlisPro 1.171.39.46 (Rigaku Oxford Diffraction, 2018)
Empirical absorption correction using spherical harmonics,
 implemented in SCALE3 ABSPACK scaling algorithm.
;
_exptl_crystal_colour green
_exptl_crystal_density_diffrn 2.283
_exptl_crystal_description prism
_exptl_crystal_F_000 376
_exptl_crystal_recrystallization_method 'Re-crystallisation from solvent: water'
_exptl_crystal_size_max 0.160
_exptl_crystal_size_mid 0.100
_exptl_crystal_size_min 0.070
_refine_diff_density_max 0.595
_refine_diff_density_min -0.487
_refine_diff_density_rms 0.087
_refine_ls_extinction_method none
_refine_ls_goodness_of_fit_ref 1.109
_refine_ls_hydrogen_treatment mixed
_refine_ls_matrix_type full
_refine_ls_number_parameters 44
_refine_ls_number_reflns 929
_refine_ls_number_restraints 2
_refine_ls_restrained_S_all 1.108
_refine_ls_R_factor_all 0.0246
_refine_ls_R_factor_gt 0.0188
_refine_ls_shift/su_max 0.000
_refine_ls_shift/su_mean 0.000
_refine_ls_structure_factor_coef Fsqd
_refine_ls_weighting_details 'w=1/[\s^2^(Fo^2^)+(0.0195P)^2^+0.0168P] where P=(Fo^2^+2Fc^2^)/3'
_refine_ls_weighting_scheme calc
_refine_ls_wR_factor_gt 0.0409
_refine_ls_wR_factor_ref 0.0430
_reflns_Friedel_coverage 0.000
_reflns_number_gt 810
_reflns_number_total 929
_reflns_threshold_expression 'I > 2\s(I)'
_cod_data_source_file c9ra03693h2.cif
_cod_data_source_block GLyamHI
_cod_database_code 7233105
_shelx_shelxl_version_number 2014/7
_shelx_space_group_comment
;
The symmetry employed for this shelxl refinement is uniquely defined
by the following loop, which should always be used as a source of
symmetry information in preference to the above space-group names.
They are only intended as comments.
;
_shelx_estimated_absorpt_t_min 0.483
_shelx_estimated_absorpt_t_max 0.707

loop_
_space_group_symop_operation_xyz
'x, y, z'
'-x, -y, z+1/2'
'-x, y+1/2, -z+1/2'
'x, -y+1/2, -z'
'-x, -y, -z'
'x, y, -z-1/2'
'x, -y-1/2, z-1/2'
'-x, y-1/2, z'

loop_
_atom_site_label
_atom_site_type_symbol
_atom_site_fract_x
_atom_site_fract_y
_atom_site_fract_z
_atom_site_U_iso_or_equiv
_atom_site_adp_type
_atom_site_occupancy
_atom_site_site_symmetry_order
_atom_site_calc_flag
_atom_site_refinement_flags_posn
_atom_site_refinement_flags_adp
_atom_site_refinement_flags_occupancy
N2 N 1.0983(6) 0.42509(13) 0.2500 0.0364(6) Uani 1 2 d DS T P
N1 N 0.8975(5) 0.23536(14) 0.2500 0.0405(6) Uani 1 2 d S T P
H1A H 0.9769 0.1937 0.2500 0.049 Uiso 1 2 calc R U P
H1B H 0.7146 0.2389 0.2500 0.049 Uiso 1 2 calc R U P
O1 O 1.3181(5) 0.29504(12) 0.2500 0.0527(7) Uani 1 2 d S T P
C2 C 0.8965(6) 0.36479(16) 0.2500 0.0345(6) Uani 1 2 d S T P
H2A H 0.7757 0.3675 0.1334 0.041 Uiso 0.5 1 calc R U P
H2B H 0.7757 0.3675 0.3666 0.041 Uiso 0.5 1 calc R U P
H2C H 1.220(6) 0.4246(12) 0.143(3) 0.063(9) Uiso 1 1 d D . .
H2D H 1.003(8) 0.4680(12) 0.2500 0.057(10) Uiso 1 2 d DS . P
I1 I 0.38862(4) 0.07337(2) 0.2500 0.03726(8) Uani 1 2 d S T P
C1 C 1.0573(7) 0.29425(16) 0.2500 0.0330(7) Uani 1 2 d S T P

loop_
_atom_site_aniso_label
_atom_site_aniso_U_11
_atom_site_aniso_U_22
_atom_site_aniso_U_33
_atom_site_aniso_U_23
_atom_site_aniso_U_13
_atom_site_aniso_U_12
N2 0.0366(16) 0.0282(13) 0.0444(15) 0.000 0.000 0.0019(11)
N1 0.0340(15) 0.0290(13) 0.0585(17) 0.000 0.000 0.0000(10)
O1 0.0291(13) 0.0381(12) 0.091(2) 0.000 0.000 0.0035(10)
C2 0.0279(16) 0.0312(14) 0.0446(16) 0.000 0.000 0.0010(11)
I1 0.03863(14) 0.03065(12) 0.04251(13) 0.000 0.000 0.00028(8)
C1 0.0334(18) 0.0311(15) 0.0345(15) 0.000 0.000 0.0033(11)

loop_
_atom_type_symbol
_atom_type_description
_atom_type_scat_dispersion_real
_atom_type_scat_dispersion_imag
_atom_type_scat_source
C C 0.0033 0.0016 'International Tables Vol C Tables 4.2.6.8 and 6.1.1.4'
H H 0.0000 0.0000 'International Tables Vol C Tables 4.2.6.8 and 6.1.1.4'
N N 0.0061 0.0033 'International Tables Vol C Tables 4.2.6.8 and 6.1.1.4'
O O 0.0106 0.0060 'International Tables Vol C Tables 4.2.6.8 and 6.1.1.4'
I I -0.4742 1.8119 'International Tables Vol C Tables 4.2.6.8 and 6.1.1.4'

loop_
_geom_angle_atom_site_label_1
_geom_angle_atom_site_label_2
_geom_angle_atom_site_label_3
_geom_angle
N2 C2 C1 110.0(2)
O1 C1 N1 125.0(3)
O1 C1 C2 119.2(3)
N1 C1 C2 115.8(3)

loop_
_geom_bond_atom_site_label_1
_geom_bond_atom_site_label_2
_geom_bond_distance
N2 C2 1.468(4)
N1 C1 1.327(4)
O1 C1 1.223(4)
C2 C1 1.514(4)
